data_2233336
loop_
_publ_author_name
'Gao, Hai-Tao'
'Li, Li'
'Ye, Fang'
'Hu, Yang-Gen'

_publ_section_title
;
 Ethyl
 2-diethylamino-4-oxo-3,5-diphenyl-4,5-dihydro-3<i>H</i>-pyrrolo[3,2-<i>d</i>]pyrimidine-7-carboxylate
;
_journal_coeditor_code YK2034
_journal_issue 1
_journal_name_full 'Acta Crystallographica Section E'
_journal_page_first o118
_journal_paper_doi 10.1107/S1600536811052883
_journal_volume 68
_journal_year 2012
_chemical_formula_iupac 'C25 H26 N4 O3'
_chemical_formula_moiety 'C25 H26 N4 O3'
_chemical_formula_sum 'C25 H26 N4 O3'
_chemical_formula_weight 430.50
_chemical_name_systematic
;
Ethyl 2-diethylamino-4-oxo-3,5-diphenyl-4,5-dihydro-3<i>H</i>-
pyrrolo[3,2-<i>d</i>]pyrimidine-7-carboxylate
;
_space_group_IT_number 9
_symmetry_cell_setting monoclinic
_symmetry_space_group_name_Hall 'C -2yc'
_symmetry_space_group_name_H-M 'C 1 c 1'
_atom_sites_solution_hydrogens geom
_atom_sites_solution_primary direct
_atom_sites_solution_secondary difmap
_audit_creation_method SHELXL-97
_cell_angle_alpha 90.00
_cell_angle_beta 115.006(2)
_cell_angle_gamma 90.00
_cell_formula_units_Z 4
_cell_length_a 19.481(2)
_cell_length_b 12.0745(13)
_cell_length_c 10.4393(11)
_cell_measurement_reflns_used 2386
_cell_measurement_temperature 298(2)
_cell_measurement_theta_max 23.37
_cell_measurement_theta_min 2.31
_cell_volume 2225.4(4)
_computing_cell_refinement 'SAINT (Bruker, 2002)'
_computing_data_collection 'SMART (Bruker, 2002)'
_computing_data_reduction 'SAINT (Bruker, 2002)'
_computing_molecular_graphics 'PLATON (Spek, 2009)'
_computing_publication_material 'SHELXTL (Sheldrick, 2008)'
_computing_structure_refinement 'SHELXL97 (Sheldrick, 2008)'
_computing_structure_solution 'SHELXS97 (Sheldrick, 2008)'
_diffrn_ambient_temperature 298(2)
_diffrn_measured_fraction_theta_full 0.999
_diffrn_measured_fraction_theta_max 0.999
_diffrn_measurement_device_type 'Bruker SMART 4K CCD area-detector'
_diffrn_measurement_method '\f and \w scans'
_diffrn_radiation_monochromator graphite
_diffrn_radiation_source 'fine-focus sealed tube'
_diffrn_radiation_type MoK\a
_diffrn_radiation_wavelength 0.71073
_diffrn_reflns_av_R_equivalents 0.0504
_diffrn_reflns_av_sigmaI/netI 0.0425
_diffrn_reflns_limit_h_max 24
_diffrn_reflns_limit_h_min -24
_diffrn_reflns_limit_k_max 14
_diffrn_reflns_limit_k_min -14
_diffrn_reflns_limit_l_max 12
_diffrn_reflns_limit_l_min -10
_diffrn_reflns_number 7050
_diffrn_reflns_theta_full 26.00
_diffrn_reflns_theta_max 26.00
_diffrn_reflns_theta_min 2.04
_exptl_absorpt_coefficient_mu 0.086
_exptl_absorpt_correction_T_max 0.9914
_exptl_absorpt_correction_T_min 0.9730
_exptl_absorpt_correction_type multi-scan
_exptl_absorpt_process_details '(SADABS; Bruker, 2002)'
_exptl_crystal_colour colourless
_exptl_crystal_density_diffrn 1.285
_exptl_crystal_density_method 'not measured'
_exptl_crystal_description block
_exptl_crystal_F_000 912
_exptl_crystal_size_max 0.20
_exptl_crystal_size_mid 0.10
_exptl_crystal_size_min 0.10
_refine_diff_density_max 0.152
_refine_diff_density_min -0.191
_refine_ls_abs_structure_details no
_refine_ls_extinction_method none
_refine_ls_goodness_of_fit_ref 1.004
_refine_ls_hydrogen_treatment constr
_refine_ls_matrix_type full
_refine_ls_number_parameters 332
_refine_ls_number_reflns 2192
_refine_ls_number_restraints 12
_refine_ls_restrained_S_all 1.088
_refine_ls_R_factor_all 0.0542
_refine_ls_R_factor_gt 0.0457
_refine_ls_shift/su_max 0.000
_refine_ls_shift/su_mean 0.000
_refine_ls_structure_factor_coef Fsqd
_refine_ls_weighting_details 'calc w=1/[\s^2^(Fo^2^)+(0.0630P)^2^+0.0000P] where P=(Fo^2^+2Fc^2^)/3'
_refine_ls_weighting_scheme calc
_refine_ls_wR_factor_gt 0.0995
_refine_ls_wR_factor_ref 0.1044
_reflns_number_gt 1846
_reflns_number_total 2192
_reflns_threshold_expression I>2sigma(I)
_cod_data_source_file yk2034.cif
_cod_data_source_block I
_cod_original_sg_symbol_H-M 'C c'
_cod_database_code 2233336
_cod_database_fobs_code 2233336

loop_
_symmetry_equiv_pos_as_xyz
'x, y, z'
'x, -y, z+1/2'
'x+1/2, y+1/2, z'
'x+1/2, -y+1/2, z+1/2'

loop_
_atom_site_type_symbol
_atom_site_label
_atom_site_fract_x
_atom_site_fract_y
_atom_site_fract_z
_atom_site_U_iso_or_equiv
_atom_site_adp_type
_atom_site_calc_flag
_atom_site_refinement_flags
_atom_site_occupancy
_atom_site_symmetry_multiplicity
_atom_site_disorder_assembly
_atom_site_disorder_group
C C1 0.35411(19) 0.5896(2) 0.3254(4) 0.0403(7) Uani d . 1 1 . .
C C2 0.3739(3) 0.6278(3) 0.4599(4) 0.0603(10) Uani d . 1 1 . .
H H2 0.3554 0.5935 0.5188 0.072 Uiso calc R 1 1 . .
C C3 0.4218(3) 0.7183(4) 0.5069(5) 0.0839(15) Uani d . 1 1 . .
H H3 0.4357 0.7452 0.5980 0.101 Uiso calc R 1 1 . .
C C4 0.4489(3) 0.7682(3) 0.4199(7) 0.0839(15) Uani d . 1 1 . .
H H4 0.4802 0.8300 0.4513 0.101 Uiso calc R 1 1 . .
C C5 0.4306(2) 0.7280(3) 0.2885(6) 0.0697(13) Uani d . 1 1 . .
H H5 0.4500 0.7615 0.2306 0.084 Uiso calc R 1 1 . .
C C6 0.3834(2) 0.6381(3) 0.2401(4) 0.0489(8) Uani d . 1 1 . .
H H6 0.3713 0.6102 0.1501 0.059 Uiso calc R 1 1 . .
C C7 0.33929(19) 0.3910(3) 0.3331(3) 0.0401(8) Uani d . 1 1 . .
C C8 0.23552(19) 0.5019(3) 0.1557(4) 0.0481(8) Uani d . 1 1 A .
C C9 0.29509(19) 0.3005(2) 0.2527(3) 0.0398(7) Uani d . 1 1 . .
C C10 0.22868(18) 0.3156(3) 0.1325(3) 0.0415(7) Uani d . 1 1 . .
C C11 0.1974(3) 0.6797(3) 0.2194(6) 0.0808(14) Uani d . 1 1 A .
H H11A 0.2229 0.6464 0.3122 0.097 Uiso calc R 1 1 . .
H H11B 0.1438 0.6830 0.1972 0.097 Uiso calc R 1 1 . .
C C12 0.2268(3) 0.7972(3) 0.2256(6) 0.0738(12) Uani d . 1 1 . .
H H12A 0.2789 0.7949 0.2407 0.111 Uiso calc R 1 1 . .
H H12B 0.2225 0.8365 0.3019 0.111 Uiso calc R 1 1 . .
H H12C 0.1974 0.8343 0.1381 0.111 Uiso calc R 1 1 . .
C C13 0.1572(6) 0.6089(8) -0.0445(10) 0.063(3) Uani d PD 0.53 1 A 1
H H13A 0.1804 0.5621 -0.0907 0.075 Uiso calc PR 0.53 1 A 1
H H13B 0.1085 0.5767 -0.0613 0.075 Uiso calc PR 0.53 1 A 1
C C14 0.1442(5) 0.7208(7) -0.1108(8) 0.071(2) Uani d PD 0.53 1 A 1
H H14A 0.1194 0.7671 -0.0686 0.107 Uiso calc PR 0.53 1 A 1
H H14B 0.1130 0.7143 -0.2103 0.107 Uiso calc PR 0.53 1 A 1
H H14C 0.1920 0.7532 -0.0962 0.107 Uiso calc PR 0.53 1 A 1
C C13' 0.1387(5) 0.6277(11) -0.0102(11) 0.060(4) Uani d PD 0.47 1 A 2
H H13C 0.1144 0.6960 -0.0032 0.072 Uiso calc PR 0.47 1 A 2
H H13D 0.1033 0.5668 -0.0282 0.072 Uiso calc PR 0.47 1 A 2
C C14' 0.1678(6) 0.6352(11) -0.1238(9) 0.080(3) Uani d PD 0.47 1 A 2
H H14D 0.2101 0.6851 -0.0936 0.120 Uiso calc PR 0.47 1 A 2
H H14E 0.1283 0.6622 -0.2098 0.120 Uiso calc PR 0.47 1 A 2
H H14F 0.1835 0.5632 -0.1398 0.120 Uiso calc PR 0.47 1 A 2
C C15 0.19836(18) 0.2084(3) 0.0816(4) 0.0438(8) Uani d . 1 1 . .
C C16 0.2478(2) 0.1342(3) 0.1758(4) 0.0460(8) Uani d . 1 1 . .
H H16 0.2418 0.0577 0.1696 0.055 Uiso calc R 1 1 . .
C C17 0.1284(2) 0.1791(3) -0.0417(4) 0.0497(8) Uani d . 1 1 B .
C C18 0.0502(6) 0.0198(12) -0.1557(11) 0.066(4) Uani d PD 0.63 1 B 1
H H18A 0.0079 0.0694 -0.1744 0.079 Uiso calc PR 0.63 1 B 1
H H18B 0.0403 -0.0499 -0.1203 0.079 Uiso calc PR 0.63 1 B 1
C C19 0.0625(5) 0.0017(8) -0.2874(9) 0.069(2) Uani d PD 0.63 1 B 1
H H19A 0.0705 0.0718 -0.3224 0.103 Uiso calc PR 0.63 1 B 1
H H19B 0.0187 -0.0336 -0.3581 0.103 Uiso calc PR 0.63 1 B 1
H H19C 0.1061 -0.0445 -0.2656 0.103 Uiso calc PR 0.63 1 B 1
C C18' 0.0571(10) 0.0377(18) -0.1873(18) 0.066(7) Uani d PD 0.37 1 B 2
H H18C 0.0465 0.0971 -0.2556 0.079 Uiso calc PR 0.37 1 B 2
H H18D 0.0122 0.0258 -0.1708 0.079 Uiso calc PR 0.37 1 B 2
C C19' 0.0759(11) -0.0666(16) -0.245(2) 0.097(5) Uani d PD 0.37 1 B 2
H H19D 0.1168 -0.0523 -0.2708 0.146 Uiso calc PR 0.37 1 B 2
H H19E 0.0322 -0.0906 -0.3266 0.146 Uiso calc PR 0.37 1 B 2
H H19F 0.0906 -0.1234 -0.1739 0.146 Uiso calc PR 0.37 1 B 2
C C20 0.3654(2) 0.1325(2) 0.3965(3) 0.0411(7) Uani d . 1 1 . .
C C21 0.3453(2) 0.0630(3) 0.4797(4) 0.0541(9) Uani d . 1 1 . .
H H21 0.2946 0.0540 0.4616 0.065 Uiso calc R 1 1 . .
C C22 0.4006(3) 0.0071(3) 0.5897(5) 0.0684(12) Uani d . 1 1 . .
H H22 0.3872 -0.0402 0.6457 0.082 Uiso calc R 1 1 . .
C C23 0.4755(3) 0.0207(3) 0.6173(4) 0.0635(11) Uani d . 1 1 . .
H H23 0.5129 -0.0167 0.6924 0.076 Uiso calc R 1 1 . .
C C24 0.4952(2) 0.0900(3) 0.5332(4) 0.0558(9) Uani d . 1 1 . .
H H24 0.5459 0.0984 0.5508 0.067 Uiso calc R 1 1 . .
C C25 0.4401(2) 0.1468(3) 0.4232(4) 0.0477(8) Uani d . 1 1 . .
H H25 0.4535 0.1945 0.3676 0.057 Uiso calc R 1 1 . .
N N1 0.30567(16) 0.4938(2) 0.2734(3) 0.0427(6) Uani d . 1 1 . .
N N2 0.19752(16) 0.4179(2) 0.0831(3) 0.0499(7) Uani d . 1 1 . .
N N3 0.20773(19) 0.6083(2) 0.1163(4) 0.0717(11) Uani d D 1 1 . .
N N4 0.30646(16) 0.18742(19) 0.2789(3) 0.0411(6) Uani d . 1 1 . .
O O1 0.39918(14) 0.38737(18) 0.4370(3) 0.0535(6) Uani d . 1 1 . .
O O2 0.08390(15) 0.2436(2) -0.1197(3) 0.0663(8) Uani d . 1 1 . .
O O3 0.12107(15) 0.0691(2) -0.0540(3) 0.0713(8) Uani d D 1 1 . .

loop_
_atom_site_aniso_label
_atom_site_aniso_U_11
_atom_site_aniso_U_22
_atom_site_aniso_U_33
_atom_site_aniso_U_12
_atom_site_aniso_U_13
_atom_site_aniso_U_23
C1 0.0400(17) 0.0294(14) 0.0459(19) -0.0009(13) 0.0126(15) -0.0004(13)
C2 0.086(3) 0.0422(18) 0.049(2) -0.0030(18) 0.024(2) -0.0038(17)
C3 0.107(4) 0.051(2) 0.060(3) -0.002(3) 0.002(3) -0.019(2)
C4 0.062(3) 0.046(2) 0.117(4) -0.018(2) 0.012(3) -0.015(3)
C5 0.054(2) 0.0420(19) 0.116(4) 0.0014(18) 0.039(3) 0.015(2)
C6 0.050(2) 0.0412(17) 0.059(2) 0.0023(15) 0.0267(18) 0.0026(15)
C7 0.0405(19) 0.0384(16) 0.0391(19) -0.0017(13) 0.0146(17) 0.0007(13)
C8 0.041(2) 0.0399(18) 0.054(2) -0.0010(15) 0.0115(18) 0.0056(15)
C9 0.0412(18) 0.0346(15) 0.0420(18) -0.0043(14) 0.0159(15) -0.0034(13)
C10 0.0368(18) 0.0405(16) 0.0429(18) -0.0054(14) 0.0126(15) -0.0032(14)
C11 0.060(3) 0.048(2) 0.141(5) 0.0094(19) 0.048(3) 0.006(3)
C12 0.071(3) 0.047(2) 0.096(3) 0.009(2) 0.028(2) -0.005(2)
C13 0.034(5) 0.049(6) 0.082(9) 0.013(4) 0.001(5) 0.011(5)
C14 0.071(6) 0.067(5) 0.067(5) 0.005(4) 0.020(5) 0.002(4)
C13' 0.027(6) 0.044(5) 0.094(8) 0.010(4) 0.012(5) 0.005(5)
C14' 0.076(7) 0.095(9) 0.057(7) 0.012(6) 0.017(6) 0.010(6)
C15 0.0385(19) 0.0446(18) 0.0441(19) -0.0059(14) 0.0136(15) -0.0065(15)
C16 0.0461(19) 0.0362(16) 0.053(2) -0.0108(15) 0.0184(16) -0.0120(15)
C17 0.037(2) 0.055(2) 0.054(2) -0.0072(17) 0.0166(17) -0.0114(18)
C18 0.050(5) 0.067(6) 0.071(6) -0.028(4) 0.018(5) -0.018(5)
C19 0.050(4) 0.074(5) 0.062(5) -0.006(4) 0.004(4) -0.008(4)
C18' 0.050(9) 0.067(11) 0.071(12) -0.028(8) 0.018(9) -0.018(9)
C19' 0.091(12) 0.102(13) 0.085(12) -0.015(11) 0.024(10) -0.028(10)
C20 0.0461(19) 0.0305(15) 0.0409(18) -0.0023(14) 0.0129(15) -0.0044(13)
C21 0.055(2) 0.0455(18) 0.063(2) -0.0034(17) 0.0259(19) 0.0050(18)
C22 0.081(3) 0.053(2) 0.069(3) -0.001(2) 0.029(2) 0.017(2)
C23 0.066(3) 0.047(2) 0.057(2) 0.0078(18) 0.007(2) 0.0025(18)
C24 0.044(2) 0.051(2) 0.061(2) 0.0010(16) 0.0110(18) -0.0144(18)
C25 0.047(2) 0.0423(17) 0.049(2) -0.0041(15) 0.0159(17) -0.0048(15)
N1 0.0402(15) 0.0330(13) 0.0479(16) -0.0051(12) 0.0118(13) -0.0016(12)
N2 0.0387(16) 0.0438(16) 0.0527(17) -0.0048(12) 0.0054(14) 0.0019(13)
N3 0.049(2) 0.0425(17) 0.089(3) 0.0028(14) -0.0042(19) 0.0060(17)
N4 0.0415(15) 0.0316(12) 0.0454(15) -0.0047(12) 0.0139(13) -0.0031(12)
O1 0.0523(15) 0.0408(12) 0.0467(14) -0.0044(11) 0.0007(13) -0.0021(10)
O2 0.0453(15) 0.0629(16) 0.0679(18) 0.0027(13) 0.0018(14) -0.0078(13)
O3 0.0526(17) 0.0558(15) 0.0760(19) -0.0153(13) -0.0016(14) -0.0192(15)

loop_
_atom_type_symbol
_atom_type_description
_atom_type_scat_dispersion_real
_atom_type_scat_dispersion_imag
_atom_type_scat_source
C C 0.0033 0.0000 'International Tables Vol C Tables 4.2.6.8 and 6.1.1.4'
H H 0.0000 0.0000 'International Tables Vol C Tables 4.2.6.8 and 6.1.1.4'
N N 0.0061 0.0000 'International Tables Vol C Tables 4.2.6.8 and 6.1.1.4'
O O 0.0106 0.0000 'International Tables Vol C Tables 4.2.6.8 and 6.1.1.4'

loop_
_geom_angle_atom_site_label_1
_geom_angle_atom_site_label_2
_geom_angle_atom_site_label_3
_geom_angle
C2 C1 C6 120.5(3)
C2 C1 N1 120.7(3)
C6 C1 N1 118.7(3)
C1 C2 C3 118.9(4)
C1 C2 H2 120.5
C3 C2 H2 120.5
C4 C3 C2 120.3(4)
C4 C3 H3 119.9
C2 C3 H3 119.9
C5 C4 C3 120.3(4)
C5 C4 H4 119.9
C3 C4 H4 119.9
C4 C5 C6 120.4(4)
C4 C5 H5 119.8
C6 C5 H5 119.8
C5 C6 C1 119.6(4)
C5 C6 H6 120.2
C1 C6 H6 120.2
O1 C7 N1 121.0(3)
O1 C7 C9 127.8(3)
N1 C7 C9 111.1(3)
N2 C8 N3 119.8(3)
N2 C8 N1 124.2(3)
N3 C8 N1 116.0(3)
C10 C9 N4 108.5(3)
C10 C9 C7 122.3(3)
N4 C9 C7 129.1(3)
N2 C10 C9 123.6(3)
N2 C10 C15 128.8(3)
C9 C10 C15 107.4(3)
N3 C11 C12 114.6(4)
N3 C11 H11A 108.6
C12 C11 H11A 108.6
N3 C11 H11B 108.6
C12 C11 H11B 108.6
H11A C11 H11B 107.6
C11 C12 H12A 109.5
C11 C12 H12B 109.5
H12A C12 H12B 109.5
C11 C12 H12C 109.5
H12A C12 H12C 109.5
H12B C12 H12C 109.5
C14 C13 N3 114.5(7)
C14 C13 H13A 108.6
N3 C13 H13A 108.6
C14 C13 H13B 108.6
N3 C13 H13B 108.6
H13A C13 H13B 107.6
N3 C13' C14' 102.3(7)
N3 C13' H13C 111.3
C14' C13' H13C 111.3
N3 C13' H13D 111.3
C14' C13' H13D 111.3
H13C C13' H13D 109.2
C13' C14' H14D 109.5
C13' C14' H14E 109.5
H14D C14' H14E 109.5
C13' C14' H14F 109.5
H14D C14' H14F 109.5
H14E C14' H14F 109.5
C16 C15 C10 105.6(3)
C16 C15 C17 125.4(3)
C10 C15 C17 129.0(3)
N4 C16 C15 111.0(3)
N4 C16 H16 124.5
C15 C16 H16 124.5
O2 C17 O3 124.5(3)
O2 C17 C15 125.3(3)
O3 C17 C15 110.2(3)
O3 C18 C19 104.8(8)
O3 C18 H18A 110.8
C19 C18 H18A 110.8
O3 C18 H18B 110.8
C19 C18 H18B 110.8
H18A C18 H18B 108.9
O3 C18' C19' 110.0(13)
O3 C18' H18C 109.7
C19' C18' H18C 109.7
O3 C18' H18D 109.7
C19' C18' H18D 109.7
H18C C18' H18D 108.2
C18' C19' H19D 109.5
C18' C19' H19E 109.5
H19D C19' H19E 109.5
C18' C19' H19F 109.5
H19D C19' H19F 109.5
H19E C19' H19F 109.5
C25 C20 C21 120.5(3)
C25 C20 N4 120.7(3)
C21 C20 N4 118.8(3)
C22 C21 C20 119.7(4)
C22 C21 H21 120.2
C20 C21 H21 120.2
C23 C22 C21 120.3(4)
C23 C22 H22 119.8
C21 C22 H22 119.8
C22 C23 C24 119.7(4)
C22 C23 H23 120.1
C24 C23 H23 120.1
C25 C24 C23 120.3(4)
C25 C24 H24 119.9
C23 C24 H24 119.9
C20 C25 C24 119.5(3)
C20 C25 H25 120.2
C24 C25 H25 120.2
C8 N1 C7 122.9(2)
C8 N1 C1 120.9(3)
C7 N1 C1 115.3(3)
C8 N2 C10 115.6(3)
C8 N3 C13' 121.0(6)
C8 N3 C11 119.2(4)
C13' N3 C11 102.3(6)
C8 N3 C13 108.4(4)
C13' N3 C13 24.6(4)
C11 N3 C13 125.1(5)
C16 N4 C9 107.4(3)
C16 N4 C20 124.0(2)
C9 N4 C20 128.5(3)
C17 O3 C18 120.2(7)
C17 O3 C18' 111.1(9)
C18 O3 C18' 18.0(13)

loop_
_geom_bond_atom_site_label_1
_geom_bond_atom_site_label_2
_geom_bond_distance
C1 C2 1.370(5)
C1 C6 1.375(5)
C1 N1 1.446(4)
C2 C3 1.386(6)
C2 H2 0.9300
C3 C4 1.369(8)
C3 H3 0.9300
C4 C5 1.353(7)
C4 H4 0.9300
C5 C6 1.374(5)
C5 H5 0.9300
C6 H6 0.9300
C7 O1 1.212(4)
C7 N1 1.419(4)
C7 C9 1.424(4)
C8 N2 1.295(4)
C8 N3 1.387(4)
C8 N1 1.402(4)
C9 C10 1.382(5)
C9 N4 1.392(4)
C10 N2 1.377(4)
C10 C15 1.429(5)
C11 N3 1.458(6)
C11 C12 1.521(6)
C11 H11A 0.9700
C11 H11B 0.9700
C12 H12A 0.9600
C12 H12B 0.9600
C12 H12C 0.9600
C13 C14 1.490(9)
C13 N3 1.546(9)
C13 H13A 0.9700
C13 H13B 0.9700
C14 H14A 0.9600
C14 H14B 0.9600
C14 H14C 0.9600
C13' N3 1.451(9)
C13' C14' 1.518(10)
C13' H13C 0.9700
C13' H13D 0.9700
C14' H14D 0.9600
C14' H14E 0.9600
C14' H14F 0.9600
C15 C16 1.378(5)
C15 C17 1.469(5)
C16 N4 1.355(4)
C16 H16 0.9300
C17 O2 1.194(5)
C17 O3 1.336(4)
C18 O3 1.466(8)
C18 C19 1.509(10)
C18 H18A 0.9700
C18 H18B 0.9700
C19 H19A 0.9600
C19 H19B 0.9600
C19 H19C 0.9600
C18' O3 1.472(11)
C18' C19' 1.505(11)
C18' H18C 0.9700
C18' H18D 0.9700
C19' H19D 0.9600
C19' H19E 0.9600
C19' H19F 0.9600
C20 C25 1.373(5)
C20 C21 1.378(5)
C20 N4 1.440(4)
C21 C22 1.374(6)
C21 H21 0.9300
C22 C23 1.373(6)
C22 H22 0.9300
C23 C24 1.378(6)
C23 H23 0.9300
C24 C25 1.378(5)
C24 H24 0.9300
C25 H25 0.9300

loop_
_geom_hbond_atom_site_label_D
_geom_hbond_atom_site_label_H
_geom_hbond_atom_site_label_A
_geom_hbond_site_symmetry_A
_geom_hbond_distance_DH
_geom_hbond_distance_HA
_geom_hbond_distance_DA
_geom_hbond_angle_DHA
C6 H6 O1 2_564 0.93 2.50 3.320(5) 146.7
C19 H19B O1 3_444 0.96 2.59 3.545(8) 174.7
C25 H25 O2 4 0.93 2.60 3.295(5) 132.2

loop_
_geom_torsion_atom_site_label_1
_geom_torsion_atom_site_label_2
_geom_torsion_atom_site_label_3
_geom_torsion_atom_site_label_4
_geom_torsion
C6 C1 C2 C3 2.1(6)
N1 C1 C2 C3 178.5(4)
C1 C2 C3 C4 -0.1(7)
C2 C3 C4 C5 -1.5(8)
C3 C4 C5 C6 1.2(7)
C4 C5 C6 C1 0.7(6)
C2 C1 C6 C5 -2.4(5)
N1 C1 C6 C5 -178.9(3)
O1 C7 C9 C10 -177.6(3)
N1 C7 C9 C10 0.3(4)
O1 C7 C9 N4 5.3(6)
N1 C7 C9 N4 -176.9(3)
N4 C9 C10 N2 174.7(3)
C7 C9 C10 N2 -3.0(5)
N4 C9 C10 C15 -0.7(3)
C7 C9 C10 C15 -178.3(3)
N2 C10 C15 C16 -174.1(3)
C9 C10 C15 C16 0.9(4)
N2 C10 C15 C17 4.2(6)
C9 C10 C15 C17 179.2(3)
C10 C15 C16 N4 -0.9(4)
C17 C15 C16 N4 -179.3(3)
C16 C15 C17 O2 176.5(4)
C10 C15 C17 O2 -1.4(6)
C16 C15 C17 O3 -3.0(5)
C10 C15 C17 O3 179.0(3)
C25 C20 C21 C22 -0.5(5)
N4 C20 C21 C22 177.9(3)
C20 C21 C22 C23 0.4(6)
C21 C22 C23 C24 -0.7(6)
C22 C23 C24 C25 1.0(6)
C21 C20 C25 C24 0.8(5)
N4 C20 C25 C24 -177.5(3)
C23 C24 C25 C20 -1.1(5)
N2 C8 N1 C7 -5.8(5)
N3 C8 N1 C7 175.4(3)
N2 C8 N1 C1 163.1(3)
N3 C8 N1 C1 -15.6(5)
O1 C7 N1 C8 -178.2(3)
C9 C7 N1 C8 3.8(4)
O1 C7 N1 C1 12.3(4)
C9 C7 N1 C1 -165.7(3)
C2 C1 N1 C8 119.2(4)
C6 C1 N1 C8 -64.3(4)
C2 C1 N1 C7 -71.1(4)
C6 C1 N1 C7 105.4(3)
N3 C8 N2 C10 -178.4(3)
N1 C8 N2 C10 2.9(5)
C9 C10 N2 C8 1.3(5)
C15 C10 N2 C8 175.7(3)
N2 C8 N3 C13' -3.7(8)
N1 C8 N3 C13' 175.1(6)
N2 C8 N3 C11 124.5(4)
N1 C8 N3 C11 -56.7(5)
N2 C8 N3 C13 -27.1(7)
N1 C8 N3 C13 151.7(6)
C14' C13' N3 C8 -86.6(10)
C14' C13' N3 C11 138.0(8)
C14' C13' N3 C13 -21.7(15)
C12 C11 N3 C8 134.4(4)
C12 C11 N3 C13' -89.2(7)
C12 C11 N3 C13 -79.0(8)
C14 C13 N3 C8 -160.6(8)
C14 C13 N3 C13' 74.4(19)
C14 C13 N3 C11 49.9(12)
C15 C16 N4 C9 0.5(4)
C15 C16 N4 C20 176.8(3)
C10 C9 N4 C16 0.1(4)
C7 C9 N4 C16 177.6(3)
C10 C9 N4 C20 -175.9(3)
C7 C9 N4 C20 1.5(6)
C25 C20 N4 C16 124.3(3)
C21 C20 N4 C16 -54.1(5)
C25 C20 N4 C9 -60.2(5)
C21 C20 N4 C9 121.4(4)
O2 C17 O3 C18 -9.1(8)
C15 C17 O3 C18 170.5(6)
O2 C17 O3 C18' 8.2(12)
C15 C17 O3 C18' -172.2(11)
C19 C18 O3 C17 93.6(10)
C19 C18 O3 C18' 30(3)
C19' C18' O3 C17 144.4(15)
C19' C18' O3 C18 -92(4)
